data_4084219
loop_
_publ_author_name
'Johnson, Miles W.'
'DiPasquale, Antonio G.'
'Bergman, Robert G.'
'Toste, F. Dean'

_publ_section_title
;
 Synthesis of Stable Gold(III) Pincer Complexes with Anionic Heteroatom
 Donors.
;
_journal_issue 16
_journal_name_full Organometallics
_journal_page_first 4169
_journal_page_last 4172
_journal_paper_doi 10.1021/om500663m
_journal_volume 33
_journal_year 2014
_chemical_formula_moiety 'C31 H37 Au Br N3 S2, 0.9(C H2 Cl2)'
_chemical_formula_sum 'C31.9 H38.8 Au Br Cl1.8 N3 S2'
_chemical_formula_weight 869.08
_chemical_name_common Au(III)Br
_chemical_name_systematic
; 
 toste103 
;
_space_group.centring_type P

_space_group_crystal_system triclinic
_space_group_IT_number 2
_space_group_name_Hall '-P 1'
_space_group_name_H-M_alt 'P -1'
_symmetry_space_group_name_Hall '-P 1'
_symmetry_space_group_name_H-M 'P -1'
_atom_sites_solution_hydrogens geom
_atom_sites_solution_primary iterative
_atom_sites_solution_secondary difmap
_audit_creation_method SHELXL-2014
_cell_angle_alpha 101.749(3)
_cell_angle_beta 102.660(3)
_cell_angle_gamma 105.925(3)
_cell_formula_units_Z 2
_cell_length_a 10.6673(5)
_cell_length_b 12.8317(6)
_cell_length_c 14.8811(7)
_cell_measurement_reflns_used 9976
_cell_measurement_temperature 100(2)
_cell_measurement_theta_max 25.29
_cell_measurement_theta_min 2.21
_cell_volume 1834.05(16)
_computing_cell_refinement 'Bruker SAINT'
_computing_data_collection 'Bruker APEX2'
_computing_data_reduction 'Bruker SAINT'
_computing_molecular_graphics ORTEP-32
_computing_publication_material WinGX
_computing_structure_refinement SHELXL-2014
_computing_structure_solution SHELXT
_diffrn_ambient_temperature 100(2)
_diffrn_detector_area_resol_mean 8.366
_diffrn_measured_fraction_theta_full 0.999
_diffrn_measured_fraction_theta_max 0.990
_diffrn_measurement_device_type 'Bruker APEX-II CCD'
_diffrn_measurement_method 'phi and omega scans'
_diffrn_radiation_type MoK\a
_diffrn_radiation_wavelength 0.71073
_diffrn_reflns_av_R_equivalents 0.0553
_diffrn_reflns_av_unetI/netI 0.0467
_diffrn_reflns_Laue_measured_fraction_full 0.999
_diffrn_reflns_Laue_measured_fraction_max 0.990
_diffrn_reflns_limit_h_max 12
_diffrn_reflns_limit_h_min -12
_diffrn_reflns_limit_k_max 15
_diffrn_reflns_limit_k_min -15
_diffrn_reflns_limit_l_max 17
_diffrn_reflns_limit_l_min -17
_diffrn_reflns_number 41255
_diffrn_reflns_point_group_measured_fraction_full 0.999
_diffrn_reflns_point_group_measured_fraction_max 0.990
_diffrn_reflns_theta_full 25.000
_diffrn_reflns_theta_max 25.378
_diffrn_reflns_theta_min 1.720
_diffrn_source 'microfocus sealed tube'
_exptl_absorpt_coefficient_mu 5.369
_exptl_absorpt_correction_T_max 0.990
_exptl_absorpt_correction_T_min 0.789
_exptl_absorpt_correction_type analytical
_exptl_absorpt_process_details SADABS
_exptl_crystal_colour red
_exptl_crystal_density_diffrn 1.574
_exptl_crystal_description rod
_exptl_crystal_F_000 855.6
_exptl_crystal_size_max 0.040
_exptl_crystal_size_mid 0.020
_exptl_crystal_size_min 0.020
_refine_diff_density_max 2.443
_refine_diff_density_min -1.241
_refine_diff_density_rms 0.172
_refine_ls_extinction_method none
_refine_ls_goodness_of_fit_ref 1.071
_refine_ls_hydrogen_treatment constr
_refine_ls_matrix_type full
_refine_ls_number_parameters 377
_refine_ls_number_reflns 6669
_refine_ls_number_restraints 0
_refine_ls_restrained_S_all 1.071
_refine_ls_R_factor_all 0.0516
_refine_ls_R_factor_gt 0.0393
_refine_ls_shift/su_max 0.000
_refine_ls_shift/su_mean 0.000
_refine_ls_structure_factor_coef Fsqd
_refine_ls_weighting_details 'w=1/[\s^2^(Fo^2^)+(0.0476P)^2^+10.0498P] where P=(Fo^2^+2Fc^2^)/3'
_refine_ls_weighting_scheme calc
_refine_ls_wR_factor_gt 0.0964
_refine_ls_wR_factor_ref 0.1029
_reflns_Friedel_coverage 0.000
_reflns_number_gt 5663
_reflns_number_total 6669
_reflns_threshold_expression 'I > 2\s(I)'
_cod_data_source_file om500663m_si_002.cif
_cod_data_source_block cpd9
_cod_depositor_comments
;
The following automatic conversions were performed:

'_exptl_absorpt_correction_type' value 'Analytical' changed to
'analytical' according to
/usr/data/users/saulius/crontab/automatic-downloads/rss-feeds/ACS/lib/dictionaries/cif_core.dic
dictionary named 'cif_core.dic' version 2.4.2 from 2011-04-26.

Automatic conversion script
Id: cif_fix_values 2281 2013-09-26 08:29:07Z andrius 

 Adding full bibliography for 4084216--4084222.cif.

The following automatic conversions were performed:

'_space_group.centring_type' value 'primitive' was replaced with the
value 'P' as specified in the replacement file
'/home/antanas/src/cod-tools/trunk/data/replacement-values/replacement_values.lst'.

Automatic conversion script
Id: cif_fix_values 5642 2017-10-24 12:04:52Z antanas 
;
_cod_original_cell_volume 1834.05(15)
_cod_original_formula_sum 'C31.90 H38.80 Au Br Cl1.80 N3 S2'
_cod_database_code 4084219
_shelx_space_group_comment
; 
The symmetry employed for this shelxl refinement is uniquely defined 
by the following loop, which should always be used as a source of 
symmetry information in preference to the above space-group names. 
They are only intended as comments. 
;
_shelx_estimated_absorpt_t_min 0.813
_shelx_estimated_absorpt_t_max 0.900
_shelxl_version_number 2014-3

loop_
_space_group_symop_operation_xyz
'x, y, z'
'-x, -y, -z'

loop_
_atom_site_label
_atom_site_type_symbol
_atom_site_fract_x
_atom_site_fract_y
_atom_site_fract_z
_atom_site_U_iso_or_equiv
_atom_site_adp_type
_atom_site_occupancy
_atom_site_site_symmetry_order
_atom_site_calc_flag
_atom_site_refinement_flags_posn
_atom_site_refinement_flags_adp
_atom_site_refinement_flags_occupancy
C1 C 0.0823(6) 0.2331(5) -0.0216(4) 0.0133(13) Uani 1 1 d . . .
C2 C 0.0943(6) 0.2605(5) 0.0834(4) 0.0139(13) Uani 1 1 d . . .
C3 C 0.0657(7) 0.1783(5) 0.1286(5) 0.0209(15) Uani 1 1 d . . .
H3 H 0.0341 0.1009 0.0932 0.025 Uiso 1 1 calc R U .
C4 C 0.0831(7) 0.2087(6) 0.2271(5) 0.0263(16) Uani 1 1 d . . .
H4 H 0.0635 0.1524 0.2595 0.032 Uiso 1 1 calc R U .
C5 C 0.1295(7) 0.3221(5) 0.2772(5) 0.0208(15) Uani 1 1 d . . .
H5 H 0.1434 0.3441 0.3446 0.025 Uiso 1 1 calc R U .
C6 C 0.1556(6) 0.4034(5) 0.2287(4) 0.0152(13) Uani 1 1 d . . .
C7 C 0.2008(6) 0.5256(5) 0.2783(4) 0.0147(13) Uani 1 1 d . . .
C8 C 0.0296(7) 0.0929(5) -0.1660(4) 0.0193(14) Uani 1 1 d . . .
C9 C 0.1349(7) 0.0702(6) -0.1981(5) 0.0287(17) Uani 1 1 d . . .
C10 C 0.1099(8) 0.0264(6) -0.2961(5) 0.0326(18) Uani 1 1 d . . .
H10 H 0.1816 0.0128 -0.3195 0.039 Uiso 1 1 calc R U .
C11 C -0.0158(8) 0.0020(6) -0.3604(5) 0.0307(18) Uani 1 1 d . . .
H11 H -0.0308 -0.0286 -0.4271 0.037 Uiso 1 1 calc R U .
C12 C -0.1202(8) 0.0229(5) -0.3262(5) 0.0243(16) Uani 1 1 d . . .
H12 H -0.2071 0.0055 -0.3705 0.029 Uiso 1 1 calc R U .
C13 C -0.1017(7) 0.0682(5) -0.2298(4) 0.0190(14) Uani 1 1 d . . .
C14 C 0.2731(8) 0.0937(8) -0.1273(6) 0.045(2) Uani 1 1 d . . .
H14 H 0.2648 0.1170 -0.0612 0.054 Uiso 1 1 calc R U .
C15 C 0.3813(10) 0.1913(9) -0.1393(10) 0.077(4) Uani 1 1 d . . .
H15A H 0.3943 0.1698 -0.2027 0.115 Uiso 1 1 calc R U .
H15B H 0.4674 0.2093 -0.0896 0.115 Uiso 1 1 calc R U .
H15C H 0.3517 0.2577 -0.1331 0.115 Uiso 1 1 calc R U .
C16 C 0.3168(10) -0.0111(9) -0.1357(8) 0.060(3) Uani 1 1 d . . .
H16A H 0.2468 -0.0724 -0.1265 0.091 Uiso 1 1 calc R U .
H16B H 0.4033 0.0067 -0.0866 0.091 Uiso 1 1 calc R U .
H16C H 0.3281 -0.0348 -0.1995 0.091 Uiso 1 1 calc R U .
C17 C -0.2158(7) 0.0899(6) -0.1908(5) 0.0249(16) Uani 1 1 d . . .
H17 H -0.1779 0.1680 -0.1459 0.030 Uiso 1 1 calc R U .
C18 C -0.2642(8) 0.0092(6) -0.1333(6) 0.0322(18) Uani 1 1 d . . .
H18A H -0.3019 -0.0684 -0.1751 0.048 Uiso 1 1 calc R U .
H18B H -0.3346 0.0286 -0.1077 0.048 Uiso 1 1 calc R U .
H18C H -0.1870 0.0158 -0.0801 0.048 Uiso 1 1 calc R U .
C19 C -0.3381(8) 0.0862(6) -0.2686(5) 0.0329(18) Uani 1 1 d . . .
H19A H -0.3066 0.1326 -0.3093 0.049 Uiso 1 1 calc R U .
H19B H -0.3992 0.1157 -0.2386 0.049 Uiso 1 1 calc R U .
H19C H -0.3871 0.0080 -0.3078 0.049 Uiso 1 1 calc R U .
C20 C 0.2628(7) 0.6692(5) 0.4211(4) 0.0184(14) Uani 1 1 d . . .
C21 C 0.1642(7) 0.7128(5) 0.4436(5) 0.0193(14) Uani 1 1 d . . .
C22 C 0.2049(7) 0.8244(6) 0.4989(5) 0.0277(16) Uani 1 1 d . . .
H22 H 0.1383 0.8552 0.5142 0.033 Uiso 1 1 calc R U .
C23 C 0.3414(7) 0.8912(6) 0.5320(5) 0.0292(17) Uani 1 1 d . . .
H23 H 0.3681 0.9674 0.5694 0.035 Uiso 1 1 calc R U .
C24 C 0.4378(7) 0.8458(6) 0.5102(5) 0.0275(17) Uani 1 1 d . . .
H24 H 0.5313 0.8915 0.5330 0.033 Uiso 1 1 calc R U .
C25 C 0.4011(7) 0.7342(6) 0.4554(5) 0.0233(15) Uani 1 1 d . . .
C26 C 0.0142(7) 0.6400(6) 0.4096(5) 0.0258(16) Uani 1 1 d . . .
H26 H 0.0079 0.5606 0.3809 0.031 Uiso 1 1 calc R U .
C27 C -0.0496(9) 0.6404(8) 0.4911(6) 0.048(2) Uani 1 1 d . . .
H27A H 0.0052 0.6197 0.5421 0.072 Uiso 1 1 calc R U .
H27B H -0.1423 0.5858 0.4674 0.072 Uiso 1 1 calc R U .
H27C H -0.0527 0.7161 0.5167 0.072 Uiso 1 1 calc R U .
C28 C -0.0660(8) 0.6773(8) 0.3321(6) 0.048(2) Uani 1 1 d . . .
H28A H -0.0640 0.7543 0.3590 0.072 Uiso 1 1 calc R U .
H28B H -0.1606 0.6261 0.3083 0.072 Uiso 1 1 calc R U .
H28C H -0.0252 0.6755 0.2792 0.072 Uiso 1 1 calc R U .
C29 C 0.5116(7) 0.6855(7) 0.4357(6) 0.037(2) Uani 1 1 d . . .
H29 H 0.4648 0.6102 0.3869 0.045 Uiso 1 1 calc R U .
C30 C 0.6078(11) 0.7578(10) 0.3946(10) 0.081(4) Uani 1 1 d . . .
H30A H 0.5559 0.7672 0.3356 0.121 Uiso 1 1 calc R U .
H30B H 0.6734 0.7213 0.3802 0.121 Uiso 1 1 calc R U .
H30C H 0.6567 0.8319 0.4414 0.121 Uiso 1 1 calc R U .
C31 C 0.5886(14) 0.6662(14) 0.5257(9) 0.109(6) Uani 1 1 d . . .
H31A H 0.6374 0.7388 0.5745 0.164 Uiso 1 1 calc R U .
H31B H 0.6540 0.6298 0.5107 0.164 Uiso 1 1 calc R U .
H31C H 0.5241 0.6175 0.5500 0.164 Uiso 1 1 calc R U .
C32 C 0.522(3) 0.433(2) 0.1192(19) 0.074(7) Uiso 0.465(7) 1 d . . P
H32A H 0.6205 0.4448 0.1422 0.088 Uiso 0.465(7) 1 calc R U P
H32B H 0.5029 0.4343 0.0513 0.088 Uiso 0.465(7) 1 calc R U P
C33 C 0.684(2) 0.3042(19) 0.3028(17) 0.057(6) Uiso 0.435(7) 1 d . . P
H33A H 0.7081 0.2679 0.3536 0.068 Uiso 0.435(7) 1 calc R U P
H33B H 0.6008 0.2486 0.2539 0.068 Uiso 0.435(7) 1 calc R U P
N1 N 0.1376(5) 0.3708(4) 0.1343(3) 0.0121(11) Uani 1 1 d . . .
N2 N 0.0466(5) 0.1290(4) -0.0653(4) 0.0164(11) Uani 1 1 d . . .
N3 N 0.2215(5) 0.5537(4) 0.3684(4) 0.0178(12) Uani 1 1 d . . .
S1 S 0.12012(17) 0.34449(13) -0.07408(11) 0.0202(4) Uani 1 1 d . . .
S2 S 0.21989(19) 0.62144(14) 0.20882(12) 0.0252(4) Uani 1 1 d . . .
Cl1 Cl 0.4310(7) 0.2865(6) 0.1179(5) 0.086(2) Uiso 0.465(7) 1 d . . P
Cl2 Cl 0.5036(8) 0.5247(7) 0.1671(6) 0.094(3) Uiso 0.465(7) 1 d . . P
Cl3 Cl 0.7895(8) 0.3206(7) 0.2591(6) 0.089(3) Uiso 0.435(7) 1 d . . P
Cl4 Cl 0.6378(10) 0.4163(8) 0.3538(7) 0.109(3) Uiso 0.435(7) 1 d . . P
Br1 Br 0.20362(7) 0.63282(5) -0.02008(5) 0.02366(17) Uani 1 1 d . . .
Au1 Au 0.16924(2) 0.49031(2) 0.06285(2) 0.01602(10) Uani 1 1 d . . .

loop_
_atom_site_aniso_label
_atom_site_aniso_U_11
_atom_site_aniso_U_22
_atom_site_aniso_U_33
_atom_site_aniso_U_23
_atom_site_aniso_U_13
_atom_site_aniso_U_12
C1 0.016(3) 0.013(3) 0.014(3) 0.005(3) 0.007(3) 0.007(3)
C2 0.013(3) 0.011(3) 0.015(3) -0.001(3) 0.003(3) 0.003(2)
C3 0.024(4) 0.011(3) 0.020(4) -0.004(3) 0.004(3) 0.003(3)
C4 0.043(4) 0.021(4) 0.019(4) 0.004(3) 0.012(3) 0.017(3)
C5 0.034(4) 0.019(3) 0.011(3) 0.000(3) 0.006(3) 0.013(3)
C6 0.016(3) 0.017(3) 0.013(3) -0.003(3) 0.006(3) 0.009(3)
C7 0.015(3) 0.014(3) 0.014(3) 0.000(3) 0.001(3) 0.009(3)
C8 0.024(4) 0.018(3) 0.013(3) -0.002(3) 0.007(3) 0.007(3)
C9 0.033(4) 0.019(4) 0.027(4) -0.004(3) 0.012(3) 0.002(3)
C10 0.045(5) 0.023(4) 0.030(4) 0.003(3) 0.023(4) 0.007(3)
C11 0.058(5) 0.018(4) 0.017(4) 0.002(3) 0.017(4) 0.011(3)
C12 0.039(4) 0.014(3) 0.017(4) 0.003(3) 0.003(3) 0.010(3)
C13 0.032(4) 0.008(3) 0.014(3) 0.000(3) 0.007(3) 0.007(3)
C14 0.030(4) 0.059(6) 0.041(5) -0.003(4) 0.019(4) 0.016(4)
C15 0.033(5) 0.060(7) 0.129(11) 0.015(7) 0.026(6) 0.009(5)
C16 0.049(6) 0.070(7) 0.063(7) 0.023(6) 0.010(5) 0.022(5)
C17 0.028(4) 0.018(4) 0.021(4) -0.004(3) 0.001(3) 0.007(3)
C18 0.031(4) 0.033(4) 0.039(5) 0.013(4) 0.016(4) 0.014(3)
C19 0.037(4) 0.020(4) 0.031(4) -0.006(3) -0.001(3) 0.012(3)
C20 0.026(4) 0.017(3) 0.006(3) -0.004(3) 0.004(3) 0.006(3)
C21 0.023(4) 0.018(3) 0.015(3) -0.003(3) 0.008(3) 0.008(3)
C22 0.032(4) 0.027(4) 0.025(4) -0.001(3) 0.013(3) 0.013(3)
C23 0.038(4) 0.017(4) 0.028(4) -0.004(3) 0.011(3) 0.009(3)
C24 0.025(4) 0.026(4) 0.018(4) -0.008(3) 0.001(3) 0.003(3)
C25 0.026(4) 0.024(4) 0.017(4) -0.002(3) 0.004(3) 0.011(3)
C26 0.026(4) 0.022(4) 0.031(4) 0.003(3) 0.013(3) 0.010(3)
C27 0.038(5) 0.063(6) 0.049(6) 0.028(5) 0.023(4) 0.011(4)
C28 0.027(4) 0.067(6) 0.035(5) 0.016(5) 0.001(4) -0.003(4)
C29 0.022(4) 0.039(5) 0.037(5) -0.013(4) 0.001(3) 0.011(3)
C30 0.063(7) 0.087(9) 0.121(11) 0.027(8) 0.063(7) 0.042(7)
C31 0.118(11) 0.201(17) 0.069(8) 0.052(10) 0.029(8) 0.136(12)
N1 0.008(2) 0.017(3) 0.012(3) -0.002(2) 0.007(2) 0.006(2)
N2 0.018(3) 0.015(3) 0.014(3) -0.003(2) 0.005(2) 0.006(2)
N3 0.018(3) 0.019(3) 0.012(3) -0.004(2) 0.002(2) 0.007(2)
S1 0.0286(9) 0.0161(8) 0.0134(8) 0.0004(7) 0.0080(7) 0.0050(7)
S2 0.0442(11) 0.0128(8) 0.0171(9) 0.0006(7) 0.0093(8) 0.0097(8)
Br1 0.0302(4) 0.0197(4) 0.0240(4) 0.0083(3) 0.0118(3) 0.0082(3)
Au1 0.02020(15) 0.01318(14) 0.01329(14) 0.00054(10) 0.00553(10) 0.00521(10)

loop_
_atom_type_symbol
_atom_type_description
_atom_type_scat_dispersion_real
_atom_type_scat_dispersion_imag
_atom_type_scat_source
C C 0.0033 0.0016 'International Tables Vol C Tables 4.2.6.8 and 6.1.1.4'
H H 0.0000 0.0000 'International Tables Vol C Tables 4.2.6.8 and 6.1.1.4'
N N 0.0061 0.0033 'International Tables Vol C Tables 4.2.6.8 and 6.1.1.4'
S S 0.1246 0.1234 'International Tables Vol C Tables 4.2.6.8 and 6.1.1.4'
Cl Cl 0.1484 0.1585 'International Tables Vol C Tables 4.2.6.8 and 6.1.1.4'
Br Br -0.2901 2.4595 'International Tables Vol C Tables 4.2.6.8 and 6.1.1.4'
Au Au -2.0133 8.8022 'International Tables Vol C Tables 4.2.6.8 and 6.1.1.4'

loop_
_geom_angle_atom_site_label_1
_geom_angle_atom_site_label_2
_geom_angle_atom_site_label_3
_geom_angle
N2 C1 C2 115.9(5)
N2 C1 S1 125.3(5)
C2 C1 S1 118.8(4)
N1 C2 C3 119.9(6)
N1 C2 C1 118.2(5)
C3 C2 C1 121.9(5)
C2 C3 C4 119.5(6)
C2 C3 H3 120.3
C4 C3 H3 120.3
C5 C4 C3 119.2(6)
C5 C4 H4 120.4
C3 C4 H4 120.4
C4 C5 C6 119.7(6)
C4 C5 H5 120.1
C6 C5 H5 120.1
N1 C6 C5 119.2(6)
N1 C6 C7 118.9(6)
C5 C6 C7 121.8(5)
N3 C7 C6 117.3(6)
N3 C7 S2 124.5(5)
C6 C7 S2 118.2(4)
C9 C8 C13 121.9(6)
C9 C8 N2 119.9(6)
C13 C8 N2 117.8(6)
C10 C9 C8 117.9(7)
C10 C9 C14 121.6(7)
C8 C9 C14 120.5(6)
C11 C10 C9 122.0(7)
C11 C10 H10 119.0
C9 C10 H10 119.0
C10 C11 C12 118.9(7)
C10 C11 H11 120.5
C12 C11 H11 120.5
C13 C12 C11 122.1(7)
C13 C12 H12 118.9
C11 C12 H12 118.9
C12 C13 C8 117.2(6)
C12 C13 C17 122.8(6)
C8 C13 C17 120.0(6)
C9 C14 C15 110.8(8)
C9 C14 C16 112.3(7)
C15 C14 C16 110.8(7)
C9 C14 H14 107.6
C15 C14 H14 107.6
C16 C14 H14 107.6
C14 C15 H15A 109.5
C14 C15 H15B 109.5
H15A C15 H15B 109.5
C14 C15 H15C 109.5
H15A C15 H15C 109.5
H15B C15 H15C 109.5
C14 C16 H16A 109.5
C14 C16 H16B 109.5
H16A C16 H16B 109.5
C14 C16 H16C 109.5
H16A C16 H16C 109.5
H16B C16 H16C 109.5
C13 C17 C19 113.2(6)
C13 C17 C18 112.6(6)
C19 C17 C18 109.3(6)
C13 C17 H17 107.1
C19 C17 H17 107.1
C18 C17 H17 107.1
C17 C18 H18A 109.5
C17 C18 H18B 109.5
H18A C18 H18B 109.5
C17 C18 H18C 109.5
H18A C18 H18C 109.5
H18B C18 H18C 109.5
C17 C19 H19A 109.5
C17 C19 H19B 109.5
H19A C19 H19B 109.5
C17 C19 H19C 109.5
H19A C19 H19C 109.5
H19B C19 H19C 109.5
C21 C20 C25 121.2(6)
C21 C20 N3 118.6(6)
C25 C20 N3 120.0(6)
C20 C21 C22 118.8(6)
C20 C21 C26 121.0(6)
C22 C21 C26 120.2(6)
C23 C22 C21 121.0(7)
C23 C22 H22 119.5
C21 C22 H22 119.5
C24 C23 C22 119.3(6)
C24 C23 H23 120.4
C22 C23 H23 120.4
C23 C24 C25 121.4(6)
C23 C24 H24 119.3
C25 C24 H24 119.3
C24 C25 C20 118.2(6)
C24 C25 C29 119.9(6)
C20 C25 C29 121.8(6)
C27 C26 C28 110.0(7)
C27 C26 C21 112.4(6)
C28 C26 C21 111.0(6)
C27 C26 H26 107.8
C28 C26 H26 107.8
C21 C26 H26 107.8
C26 C27 H27A 109.5
C26 C27 H27B 109.5
H27A C27 H27B 109.5
C26 C27 H27C 109.5
H27A C27 H27C 109.5
H27B C27 H27C 109.5
C26 C28 H28A 109.5
C26 C28 H28B 109.5
H28A C28 H28B 109.5
C26 C28 H28C 109.5
H28A C28 H28C 109.5
H28B C28 H28C 109.5
C30 C29 C31 111.0(9)
C30 C29 C25 112.6(7)
C31 C29 C25 110.5(7)
C30 C29 H29 107.5
C31 C29 H29 107.5
C25 C29 H29 107.5
C29 C30 H30A 109.5
C29 C30 H30B 109.5
H30A C30 H30B 109.5
C29 C30 H30C 109.5
H30A C30 H30C 109.5
H30B C30 H30C 109.5
C29 C31 H31A 109.5
C29 C31 H31B 109.5
H31A C31 H31B 109.5
C29 C31 H31C 109.5
H31A C31 H31C 109.5
H31B C31 H31C 109.5
Cl2 C32 Cl1 124.3(17)
Cl2 C32 H32A 106.3
Cl1 C32 H32A 106.3
Cl2 C32 H32B 106.3
Cl1 C32 H32B 106.3
H32A C32 H32B 106.4
Cl3 C33 Cl4 121.1(15)
Cl3 C33 H33A 107.1
Cl4 C33 H33A 107.1
Cl3 C33 H33B 107.1
Cl4 C33 H33B 107.1
H33A C33 H33B 106.8
C6 N1 C2 122.4(5)
C6 N1 Au1 118.9(4)
C2 N1 Au1 118.6(4)
C1 N2 C8 120.7(5)
C7 N3 C20 120.7(6)
C1 S1 Au1 97.0(2)
C7 S2 Au1 97.2(2)
N1 Au1 S2 86.61(14)
N1 Au1 S1 87.24(14)
S2 Au1 S1 173.69(6)
N1 Au1 Br1 178.88(13)
S2 Au1 Br1 92.69(5)
S1 Au1 Br1 93.48(4)

loop_
_geom_bond_atom_site_label_1
_geom_bond_atom_site_label_2
_geom_bond_distance
C1 N2 1.269(8)
C1 C2 1.499(8)
C1 S1 1.759(6)
C2 N1 1.357(8)
C2 C3 1.364(9)
C3 C4 1.394(9)
C3 H3 0.9500
C4 C5 1.386(9)
C4 H4 0.9500
C5 C6 1.387(9)
C5 H5 0.9500
C6 N1 1.336(8)
C6 C7 1.481(8)
C7 N3 1.267(8)
C7 S2 1.760(6)
C8 C9 1.390(10)
C8 C13 1.420(9)
C8 N2 1.430(8)
C9 C10 1.387(10)
C9 C14 1.523(11)
C10 C11 1.377(11)
C10 H10 0.9500
C11 C12 1.389(10)
C11 H11 0.9500
C12 C13 1.381(9)
C12 H12 0.9500
C13 C17 1.525(10)
C14 C15 1.523(13)
C14 C16 1.530(13)
C14 H14 1.0000
C15 H15A 0.9800
C15 H15B 0.9800
C15 H15C 0.9800
C16 H16A 0.9800
C16 H16B 0.9800
C16 H16C 0.9800
C17 C19 1.525(10)
C17 C18 1.528(10)
C17 H17 1.0000
C18 H18A 0.9800
C18 H18B 0.9800
C18 H18C 0.9800
C19 H19A 0.9800
C19 H19B 0.9800
C19 H19C 0.9800
C20 C21 1.389(9)
C20 C25 1.398(9)
C20 N3 1.423(8)
C21 C22 1.393(9)
C21 C26 1.524(9)
C22 C23 1.388(10)
C22 H22 0.9500
C23 C24 1.379(10)
C23 H23 0.9500
C24 C25 1.395(10)
C24 H24 0.9500
C25 C29 1.532(10)
C26 C27 1.515(10)
C26 C28 1.518(11)
C26 H26 1.0000
C27 H27A 0.9800
C27 H27B 0.9800
C27 H27C 0.9800
C28 H28A 0.9800
C28 H28B 0.9800
C28 H28C 0.9800
C29 C30 1.506(13)
C29 C31 1.515(13)
C29 H29 1.0000
C30 H30A 0.9800
C30 H30B 0.9800
C30 H30C 0.9800
C31 H31A 0.9800
C31 H31B 0.9800
C31 H31C 0.9800
C32 Cl2 1.33(3)
C32 Cl1 1.86(2)
C32 H32A 0.9900
C32 H32B 0.9900
C33 Cl3 1.41(2)
C33 Cl4 1.73(2)
C33 H33A 0.9900
C33 H33B 0.9900
N1 Au1 2.032(5)
S1 Au1 2.3170(16)
S2 Au1 2.3108(17)
Br1 Au1 2.3980(7)
